data_4347601
loop_
_publ_author_name
'Wang, Haobing'
'Yang, Yang'
'Ma, Haiyan'

_publ_section_title
;
 Exploring Steric Effects in Diastereoselective Synthesis of Chiral
 Aminophenolate Zinc Complexes and Stereoselective Ring-Opening
 Polymerization of rac-Lactide.
;
_journal_issue 15
_journal_name_full 'Inorganic chemistry'
_journal_page_first 7356
_journal_page_last 7372
_journal_paper_doi 10.1021/acs.inorgchem.6b00378
_journal_volume 55
_journal_year 2016
_chemical_formula_sum 'C59 H71 N3 O Si2 Zn'
_chemical_formula_weight 959.73
_space_group_crystal_system triclinic
_space_group_IT_number 2
_space_group_name_Hall '-P 1'
_space_group_name_H-M_alt 'P -1'
_atom_sites_solution_hydrogens mixed
_audit_creation_method SHELXL-2013
_cell_angle_alpha 102.393(2)
_cell_angle_beta 90.695(2)
_cell_angle_gamma 116.379(2)
_cell_formula_units_Z 2
_cell_length_a 11.4182(12)
_cell_length_b 11.9745(13)
_cell_length_c 21.951(2)
_cell_measurement_reflns_used 6406
_cell_measurement_temperature 140(2)
_cell_measurement_theta_max 29.98
_cell_measurement_theta_min 2.18
_cell_volume 2606.2(5)
_computing_cell_refinement 'Bruker SAINT'
_computing_data_collection 'Bruker APEX2'
_computing_data_reduction 'Bruker SAINT'
_computing_molecular_graphics 'Bruker SHELXTL'
_computing_publication_material 'Bruker SHELXTL'
_computing_structure_refinement 'SHELXL-2013 (Sheldrick, 2013)'
_computing_structure_solution 'SHELXS-97 (Sheldrick, 2008)'
_diffrn_ambient_temperature 140(2)
_diffrn_measured_fraction_theta_full 0.991
_diffrn_measured_fraction_theta_max 0.992
_diffrn_measurement_device_type 'Bruker APEX-II CCD'
_diffrn_measurement_method '\f and \w scans'
_diffrn_radiation_type MoK\a
_diffrn_radiation_wavelength 0.71073
_diffrn_reflns_av_R_equivalents 0.0356
_diffrn_reflns_av_unetI/netI 0.0593
_diffrn_reflns_Laue_measured_fraction_full 0.991
_diffrn_reflns_Laue_measured_fraction_max 0.992
_diffrn_reflns_limit_h_max 13
_diffrn_reflns_limit_h_min -13
_diffrn_reflns_limit_k_max 12
_diffrn_reflns_limit_k_min -14
_diffrn_reflns_limit_l_max 26
_diffrn_reflns_limit_l_min -26
_diffrn_reflns_number 17757
_diffrn_reflns_point_group_measured_fraction_full 0.991
_diffrn_reflns_point_group_measured_fraction_max 0.992
_diffrn_reflns_theta_full 25.242
_diffrn_reflns_theta_max 25.495
_diffrn_reflns_theta_min 0.957
_exptl_absorpt_coefficient_mu 0.560
_exptl_absorpt_correction_type none
_exptl_crystal_colour colourless
_exptl_crystal_density_diffrn 1.223
_exptl_crystal_description prism
_exptl_crystal_F_000 1024
_exptl_crystal_size_max 0.300
_exptl_crystal_size_mid 0.150
_exptl_crystal_size_min 0.050
_refine_diff_density_max 0.565
_refine_diff_density_min -0.889
_refine_diff_density_rms 0.123
_refine_ls_extinction_method none
_refine_ls_goodness_of_fit_ref 1.214
_refine_ls_hydrogen_treatment constr
_refine_ls_matrix_type full
_refine_ls_number_parameters 700
_refine_ls_number_reflns 9607
_refine_ls_number_restraints 7
_refine_ls_restrained_S_all 1.214
_refine_ls_R_factor_all 0.1025
_refine_ls_R_factor_gt 0.0935
_refine_ls_shift/su_max 0.002
_refine_ls_shift/su_mean 0.000
_refine_ls_structure_factor_coef Fsqd
_refine_ls_weighting_details 'w=1/[\s^2^(Fo^2^)+(0.0212P)^2^+24.3350P] where P=(Fo^2^+2Fc^2^)/3'
_refine_ls_weighting_scheme calc
_refine_ls_wR_factor_gt 0.2287
_refine_ls_wR_factor_ref 0.2395
_reflns_Friedel_coverage 0.000
_reflns_number_gt 8545
_reflns_number_total 9607
_reflns_threshold_expression 'I > 2\s(I)'
_cod_data_source_file ic6b00378_si_001.cif
_cod_data_source_block mo_dm13537_0m
_cod_database_code 4347601
_shelx_space_group_comment
; 
The symmetry employed for this shelxl refinement is uniquely defined 
by the following loop, which should always be used as a source of 
symmetry information in preference to the above space-group names. 
They are only intended as comments. 
;
_shelx_estimated_absorpt_t_min 0.850
_shelx_estimated_absorpt_t_max 0.973
_shelxl_version_number 2013-4

loop_
_space_group_symop_operation_xyz
'x, y, z'
'-x, -y, -z'

loop_
_atom_site_label
_atom_site_type_symbol
_atom_site_fract_x
_atom_site_fract_y
_atom_site_fract_z
_atom_site_U_iso_or_equiv
_atom_site_adp_type
_atom_site_occupancy
_atom_site_site_symmetry_order
_atom_site_calc_flag
_atom_site_refinement_flags_posn
_atom_site_refinement_flags_adp
_atom_site_refinement_flags_occupancy
_atom_site_disorder_assembly
_atom_site_disorder_group
Zn1 Zn 0.20086(7) 0.19943(6) 0.30173(3) 0.01537(19) Uani 1 1 d . . . . .
N1 N 0.2497(5) 0.2654(5) 0.2174(2) 0.0207(11) Uani 1 1 d . . . . .
N2 N 0.3951(5) 0.2161(7) 0.3064(3) 0.0354(15) Uani 1 1 d . . . . .
N3 N 0.1236(5) 0.2750(5) 0.3647(2) 0.0224(11) Uani 1 1 d . . . . .
O1 O 0.0909(4) 0.0151(4) 0.26011(18) 0.0175(9) Uani 1 1 d . . . . .
Si1 Si 0.1983(2) 0.4270(2) 0.41201(11) 0.0523(8) Uani 1 1 d . . . . .
Si2 Si -0.03746(18) 0.17221(19) 0.36921(10) 0.0321(5) Uani 1 1 d . . . . .
C1 C 0.0834(6) -0.0391(6) 0.2000(3) 0.0207(13) Uani 1 1 d . . . . .
C2 C 0.0426(6) -0.1732(6) 0.1780(3) 0.0235(13) Uani 1 1 d . . . . .
C3 C 0.0548(7) -0.2206(7) 0.1157(3) 0.0340(17) Uani 1 1 d . . . . .
H3A H 0.0357 -0.3085 0.1025 0.041 Uiso 1 1 calc R U . . .
C4 C 0.0930(8) -0.1472(7) 0.0722(3) 0.0372(18) Uani 1 1 d . . . . .
C5 C 0.1195(7) -0.0201(7) 0.0921(3) 0.0317(16) Uani 1 1 d . . . . .
H5A H 0.1431 0.0321 0.0628 0.038 Uiso 1 1 calc R U . . .
C6 C 0.1127(6) 0.0342(6) 0.1543(3) 0.0228(13) Uani 1 1 d . . . . .
C7 C 0.1324(7) 0.1706(6) 0.1702(3) 0.0255(14) Uani 1 1 d . . . . .
H7A H 0.1413 0.2004 0.1310 0.031 Uiso 1 1 calc R U . . .
H7B H 0.0523 0.1712 0.1867 0.031 Uiso 1 1 calc R U . . .
C8 C 0.3714(6) 0.2544(6) 0.2025(3) 0.0261(14) Uani 1 1 d . . . . .
H8A H 0.4453 0.3381 0.2169 0.031 Uiso 1 1 d R U . A .
H8B H 0.3675 0.2292 0.1576 0.031 Uiso 1 1 d R U . . .
C9 C 0.3961(14) 0.1638(13) 0.2296(6) 0.030(3) Uani 0.5 1 d . . P A 1
H9A H 0.3303 0.0720 0.2119 0.036 Uiso 0.5 1 calc R U P A 1
C10 C 0.5405(15) 0.1893(19) 0.2238(8) 0.035(3) Uani 0.5 1 d . . P A 1
H10A H 0.5496 0.1105 0.2230 0.042 Uiso 0.5 1 calc R U P A 1
H10B H 0.5688 0.2168 0.1848 0.042 Uiso 0.5 1 calc R U P A 1
C11 C 0.624(2) 0.297(2) 0.2820(12) 0.047(6) Uani 0.5 1 d . . P A 1
H11A H 0.6851 0.3760 0.2699 0.057 Uiso 0.5 1 calc R U P A 1
H11B H 0.6752 0.2694 0.3065 0.057 Uiso 0.5 1 calc R U P A 1
C12 C 0.5179(14) 0.3181(13) 0.3198(7) 0.034(3) Uani 0.5 1 d . . P A 1
H12A H 0.5470 0.3383 0.3653 0.040 Uiso 0.5 1 calc R U P A 1
H12D H 0.5126 0.3938 0.3114 0.040 Uiso 0.5 1 calc R U P A 1
C13 C 0.3892(15) 0.0906(15) 0.3254(9) 0.032(3) Uani 0.5 1 d . . P A 1
H13A H 0.3086 0.0124 0.3038 0.038 Uiso 0.5 1 calc R U P A 1
H13B H 0.4671 0.0786 0.3138 0.038 Uiso 0.5 1 calc R U P A 1
C14 C 0.3877(8) 0.1165(9) 0.3955(4) 0.022(3) Uani 0.5 1 d G . P A 1
C15 C 0.5002(8) 0.1471(11) 0.4344(6) 0.031(4) Uani 0.5 1 d G . P A 1
H15A H 0.5792 0.1583 0.4169 0.038 Uiso 0.5 1 calc R U P A 1
C16 C 0.4970(15) 0.1613(15) 0.4988(6) 0.044(6) Uani 0.5 1 d G . P A 1
H16A H 0.5739 0.1822 0.5253 0.053 Uiso 0.5 1 calc R U P A 1
C17 C 0.3813(19) 0.1449(16) 0.5243(4) 0.048(7) Uani 0.5 1 d G . P A 1
H17A H 0.3791 0.1547 0.5684 0.057 Uiso 0.5 1 calc R U P A 1
C18 C 0.2688(14) 0.1143(14) 0.4855(6) 0.043(6) Uani 0.5 1 d G . P A 1
H18A H 0.1898 0.1031 0.5029 0.051 Uiso 0.5 1 calc R U P A 1
C19 C 0.2720(8) 0.1001(11) 0.4211(5) 0.031(3) Uani 0.5 1 d G . P A 1
H19A H 0.1952 0.0792 0.3945 0.038 Uiso 0.5 1 calc R U P A 1
C9' C 0.4659(12) 0.3040(11) 0.2663(5) 0.018(2) Uani 0.5 1 d . . P A 2
H9'A H 0.4929 0.3962 0.2870 0.022 Uiso 0.5 1 calc R U P A 2
C10' C 0.5844(18) 0.277(2) 0.2533(10) 0.028(4) Uani 0.5 1 d . . P A 2
H10C H 0.5964 0.2665 0.2082 0.034 Uiso 0.5 1 calc R U P A 2
H10D H 0.6663 0.3476 0.2784 0.034 Uiso 0.5 1 calc R U P A 2
C11' C 0.5501(14) 0.1506(16) 0.2729(8) 0.041(4) Uani 0.5 1 d . . P A 2
H11C H 0.6133 0.1650 0.3085 0.050 Uiso 0.5 1 calc R U P A 2
H11D H 0.5508 0.0842 0.2374 0.050 Uiso 0.5 1 calc R U P A 2
C12' C 0.4107(13) 0.1100(14) 0.2924(8) 0.024(3) Uani 0.5 1 d . . P A 2
H12B H 0.3437 0.0447 0.2575 0.028 Uiso 0.5 1 calc R U P A 2
H12C H 0.4017 0.0731 0.3294 0.028 Uiso 0.5 1 calc R U P A 2
C13' C 0.4765(12) 0.3047(11) 0.3770(6) 0.020(3) Uani 0.5 1 d . . P A 2
H13C H 0.5723 0.3405 0.3743 0.024 Uiso 0.5 1 calc R U P A 2
H13D H 0.4558 0.3778 0.3896 0.024 Uiso 0.5 1 calc R U P A 2
C14' C 0.4434(8) 0.2303(9) 0.4268(4) 0.021(3) Uani 0.5 1 d G . P A 2
C15' C 0.5354(8) 0.1984(10) 0.4498(5) 0.023(4) Uani 0.5 1 d G . P A 2
H15B H 0.6170 0.2211 0.4331 0.028 Uiso 0.5 1 calc R U P A 2
C16' C 0.5082(13) 0.1334(12) 0.4973(6) 0.034(5) Uani 0.5 1 d G . P A 2
H16B H 0.5711 0.1116 0.5131 0.040 Uiso 0.5 1 calc R U P A 2
C17' C 0.3888(16) 0.1002(13) 0.5218(5) 0.038(6) Uani 0.5 1 d G . P A 2
H17B H 0.3702 0.0558 0.5543 0.046 Uiso 0.5 1 calc R U P A 2
C18' C 0.2968(12) 0.1321(13) 0.4988(6) 0.036(6) Uani 0.5 1 d G . P A 2
H18B H 0.2152 0.1094 0.5156 0.044 Uiso 0.5 1 calc R U P A 2
C19' C 0.3240(8) 0.1971(10) 0.4513(5) 0.027(3) Uani 0.5 1 d G . P A 2
H19B H 0.2611 0.2189 0.4356 0.033 Uiso 0.5 1 calc R U P A 2
C20 C 0.2662(7) 0.3995(6) 0.2225(3) 0.0277(15) Uani 1 1 d . . . . .
H20A H 0.1825 0.4007 0.2328 0.033 Uiso 1 1 calc R U . . .
H20B H 0.3348 0.4590 0.2580 0.033 Uiso 1 1 calc R U . . .
C21 C 0.3031(7) 0.4499(6) 0.1649(3) 0.0270(14) Uani 1 1 d . . . . .
C22 C 0.2100(8) 0.4337(7) 0.1191(4) 0.0362(17) Uani 1 1 d . . . . .
H22A H 0.1192 0.3906 0.1239 0.043 Uiso 1 1 calc R U . . .
C23 C 0.2471(9) 0.4797(9) 0.0658(4) 0.052(2) Uani 1 1 d . . . . .
H23A H 0.1810 0.4636 0.0337 0.062 Uiso 1 1 calc R U . . .
C24 C 0.3769(10) 0.5475(9) 0.0586(4) 0.055(3) Uani 1 1 d . . . . .
H24A H 0.4008 0.5794 0.0222 0.066 Uiso 1 1 calc R U . . .
C25 C 0.4726(8) 0.5689(8) 0.1050(4) 0.050(2) Uani 1 1 d . . . . .
H25A H 0.5631 0.6165 0.1007 0.060 Uiso 1 1 calc R U . . .
C26 C 0.4366(8) 0.5209(7) 0.1576(4) 0.0378(18) Uani 1 1 d . . . . .
H26A H 0.5031 0.5361 0.1893 0.045 Uiso 1 1 calc R U . . .
C27 C 0.1068(11) -0.2024(9) 0.0056(4) 0.069(3) Uani 1 1 d . . . . .
H27A H 0.0838 -0.2935 0.0000 0.104 Uiso 1 1 calc R U . . .
H27B H 0.1980 -0.1555 -0.0027 0.104 Uiso 1 1 calc R U . . .
H27C H 0.0477 -0.1940 -0.0238 0.104 Uiso 1 1 calc R U . . .
C28 C -0.0024(6) -0.2645(6) 0.2226(3) 0.0235(13) Uani 1 1 d . . . . .
C29 C 0.1244(7) -0.2352(6) 0.2633(3) 0.0298(15) Uani 1 1 d . . . . .
C30 C 0.2236(7) -0.2533(7) 0.2323(4) 0.0393(18) Uani 1 1 d . . . . .
H30A H 0.2121 -0.2820 0.1878 0.047 Uiso 1 1 calc R U . . .
C31 C 0.3408(9) -0.2291(8) 0.2673(5) 0.053(2) Uani 1 1 d . . . . .
H31A H 0.4076 -0.2425 0.2465 0.064 Uiso 1 1 calc R U . . .
C32 C 0.3576(11) -0.1861(11) 0.3316(5) 0.066(3) Uani 1 1 d . . . . .
H32A H 0.4359 -0.1700 0.3554 0.079 Uiso 1 1 calc R U . . .
C33 C 0.2627(10) -0.1668(11) 0.3609(5) 0.062(3) Uani 1 1 d . . . . .
H33A H 0.2756 -0.1367 0.4054 0.074 Uiso 1 1 calc R U . . .
C34 C 0.1463(8) -0.1898(8) 0.3276(4) 0.0385(18) Uani 1 1 d . . . . .
H34A H 0.0817 -0.1741 0.3495 0.046 Uiso 1 1 calc R U . . .
C35 C -0.1137(6) -0.2577(6) 0.2602(3) 0.0216(13) Uani 1 1 d . . . . .
C36 C -0.1547(7) -0.3264(6) 0.3069(3) 0.0301(15) Uani 1 1 d . . . . .
H36A H -0.1056 -0.3657 0.3197 0.036 Uiso 1 1 calc R U . . .
C37 C -0.2672(8) -0.3368(6) 0.3344(3) 0.0343(17) Uani 1 1 d . . . . .
H37A H -0.2925 -0.3806 0.3670 0.041 Uiso 1 1 calc R U . . .
C38 C -0.3413(7) -0.2850(7) 0.3152(4) 0.0383(18) Uani 1 1 d . . . . .
H38A H -0.4194 -0.2952 0.3335 0.046 Uiso 1 1 calc R U . . .
C39 C -0.3032(7) -0.2169(7) 0.2688(4) 0.0340(16) Uani 1 1 d . . . . .
H39A H -0.3542 -0.1795 0.2559 0.041 Uiso 1 1 calc R U . . .
C40 C -0.1899(6) -0.2040(6) 0.2416(3) 0.0249(14) Uani 1 1 d . . . . .
H40A H -0.1642 -0.1579 0.2098 0.030 Uiso 1 1 calc R U . . .
C41 C -0.0722(7) -0.4097(6) 0.1858(3) 0.0294(15) Uani 1 1 d . . . . .
C42 C -0.0437(8) -0.5016(7) 0.2010(4) 0.0381(18) Uani 1 1 d . . . . .
H42A H 0.0271 -0.4767 0.2325 0.046 Uiso 1 1 calc R U . . .
C43 C -0.1193(9) -0.6324(7) 0.1700(4) 0.045(2) Uani 1 1 d . . . . .
H43A H -0.0995 -0.6952 0.1811 0.054 Uiso 1 1 calc R U . . .
C44 C -0.2204(9) -0.6699(7) 0.1245(4) 0.046(2) Uani 1 1 d . . . . .
H44A H -0.2700 -0.7581 0.1033 0.055 Uiso 1 1 calc R U . . .
C45 C -0.2501(9) -0.5790(8) 0.1093(4) 0.046(2) Uani 1 1 d . . . . .
H45A H -0.3202 -0.6046 0.0773 0.056 Uiso 1 1 calc R U . . .
C46 C -0.1783(8) -0.4498(7) 0.1403(3) 0.0393(19) Uani 1 1 d . . . . .
H46A H -0.2019 -0.3884 0.1305 0.047 Uiso 1 1 calc R U . . .
C47 C 0.145(3) 0.5356(19) 0.4119(10) 0.056(6) Uani 0.5 1 d . . P B 1
H47A H 0.2130 0.6210 0.4341 0.085 Uiso 0.5 1 calc R U P B 1
H47B H 0.0651 0.5138 0.4331 0.085 Uiso 0.5 1 calc R U P B 1
H47C H 0.1241 0.5358 0.3685 0.085 Uiso 0.5 1 calc R U P B 1
C48 C 0.211(2) 0.404(2) 0.5004(9) 0.038(4) Uani 0.5 1 d . . P B 1
H48A H 0.2689 0.3649 0.5038 0.057 Uiso 0.5 1 calc R U P B 1
H48B H 0.1227 0.3483 0.5095 0.057 Uiso 0.5 1 calc R U P B 1
H48C H 0.2463 0.4881 0.5306 0.057 Uiso 0.5 1 calc R U P B 1
C49 C 0.3902(18) 0.5042(19) 0.4059(9) 0.050(5) Uani 0.5 1 d . U P B 1
H49A H 0.4250 0.4475 0.4154 0.076 Uiso 0.5 1 calc R U P B 1
H49B H 0.4348 0.5882 0.4360 0.076 Uiso 0.5 1 calc R U P B 1
H49C H 0.4056 0.5149 0.3632 0.076 Uiso 0.5 1 calc R U P B 1
C47' C 0.079(2) 0.513(2) 0.3906(12) 0.048(5) Uani 0.5 1 d . . P B 2
H47D H 0.0361 0.4727 0.3473 0.072 Uiso 0.5 1 calc R U P B 2
H47E H 0.1351 0.6053 0.3951 0.072 Uiso 0.5 1 calc R U P B 2
H47F H 0.0125 0.5009 0.4195 0.072 Uiso 0.5 1 calc DR U P B 2
C48' C 0.211(2) 0.458(2) 0.4933(10) 0.041(5) Uani 0.5 1 d . . P B 2
H48D H 0.2675 0.4248 0.5083 0.062 Uiso 0.5 1 calc R U P B 2
H48E H 0.1236 0.4164 0.5064 0.062 Uiso 0.5 1 calc R U P B 2
H48F H 0.2504 0.5513 0.5111 0.062 Uiso 0.5 1 calc R U P B 2
C49' C 0.3504(16) 0.5377(14) 0.3846(8) 0.037(4) Uani 0.5 1 d . . P B 2
H49D H 0.4193 0.5112 0.3889 0.055 Uiso 0.5 1 calc R U P B 2
H49E H 0.3804 0.6256 0.4101 0.055 Uiso 0.5 1 calc R U P B 2
H49F H 0.3317 0.5345 0.3404 0.055 Uiso 0.5 1 calc R U P B 2
C50 C -0.1417(8) 0.1249(9) 0.2927(5) 0.054(2) Uani 1 1 d . . . . .
H50A H -0.1037 0.0891 0.2588 0.081 Uiso 1 1 calc R U . . .
H50B H -0.1448 0.2007 0.2843 0.081 Uiso 1 1 calc R U . . .
H50C H -0.2311 0.0601 0.2950 0.081 Uiso 1 1 calc R U . . .
C51 C -0.1208(9) 0.2387(12) 0.4303(6) 0.092(5) Uani 1 1 d . . . . .
H51A H -0.0704 0.2658 0.4718 0.137 Uiso 1 1 calc R U . . .
H51B H -0.2103 0.1720 0.4307 0.137 Uiso 1 1 calc R U . . .
H51C H -0.1248 0.3127 0.4200 0.137 Uiso 1 1 calc DR U . . .
C52 C -0.0502(9) 0.0252(8) 0.3910(4) 0.048(2) Uani 1 1 d . . . . .
H52A H -0.0081 -0.0149 0.3614 0.072 Uiso 1 1 calc R U . . .
H52B H -0.1432 -0.0358 0.3893 0.072 Uiso 1 1 calc R U . . .
H52C H -0.0059 0.0490 0.4337 0.072 Uiso 1 1 calc R U . . .
C53 C 0.5471(11) 0.8439(12) 0.0162(6) 0.076(4) Uani 1 1 d . . . . .
H53A H 0.4719 0.8199 -0.0123 0.091 Uiso 1 1 calc R U . . .
C54 C 0.6378(15) 0.8040(11) -0.0028(5) 0.084(4) Uani 1 1 d . . . . .
H54A H 0.6270 0.7533 -0.0442 0.101 Uiso 1 1 calc R U . . .
C55 C 0.7490(13) 0.8396(12) 0.0403(7) 0.076(4) Uani 1 1 d . . . . .
H55A H 0.8128 0.8106 0.0290 0.091 Uiso 1 1 calc R U . . .
C56 C 0.7624(10) 0.9160(12) 0.0982(5) 0.067(3) Uani 1 1 d . . . . .
H56A H 0.8382 0.9440 0.1272 0.080 Uiso 1 1 calc R U . . .
C57 C 0.6682(10) 0.9527(10) 0.1150(5) 0.058(2) Uani 1 1 d . . . . .
H57A H 0.6790 1.0048 0.1560 0.070 Uiso 1 1 calc R U . . .
C58 C 0.5608(11) 0.9181(11) 0.0757(6) 0.069(3) Uani 1 1 d . . . . .
C59 C 0.447(2) 0.941(2) 0.0956(11) 0.160(9) Uani 1 1 d . . . . .
H59A H 0.4701 0.9961 0.1385 0.240 Uiso 1 1 calc R U . . .
H59B H 0.3701 0.8590 0.0944 0.240 Uiso 1 1 calc R U . . .
H59C H 0.4257 0.9841 0.0670 0.240 Uiso 1 1 calc R U . . .

loop_
_atom_site_aniso_label
_atom_site_aniso_U_11
_atom_site_aniso_U_22
_atom_site_aniso_U_33
_atom_site_aniso_U_23
_atom_site_aniso_U_13
_atom_site_aniso_U_12
Zn1 0.0158(3) 0.0153(3) 0.0141(3) 0.0037(2) 0.0037(2) 0.0062(3)
N1 0.024(3) 0.017(3) 0.020(3) 0.007(2) 0.007(2) 0.008(2)
N2 0.013(3) 0.052(4) 0.047(4) 0.033(3) 0.009(3) 0.010(3)
N3 0.021(3) 0.019(3) 0.025(3) 0.006(2) 0.007(2) 0.007(2)
O1 0.019(2) 0.015(2) 0.017(2) 0.0060(16) 0.0037(16) 0.0052(17)
Si1 0.0489(14) 0.0266(11) 0.0436(13) -0.0125(10) 0.0310(11) -0.0070(10)
Si2 0.0180(9) 0.0293(10) 0.0395(11) -0.0046(8) 0.0087(8) 0.0081(8)
C1 0.017(3) 0.020(3) 0.020(3) 0.002(2) 0.007(2) 0.006(3)
C2 0.026(3) 0.021(3) 0.020(3) 0.007(3) 0.005(3) 0.007(3)
C3 0.043(4) 0.021(3) 0.027(4) -0.002(3) 0.010(3) 0.008(3)
C4 0.047(5) 0.027(4) 0.017(3) 0.000(3) 0.012(3) 0.001(3)
C5 0.034(4) 0.030(4) 0.020(3) 0.010(3) 0.006(3) 0.004(3)
C6 0.022(3) 0.019(3) 0.020(3) 0.005(2) 0.001(2) 0.003(3)
C7 0.030(4) 0.024(3) 0.021(3) 0.009(3) 0.002(3) 0.009(3)
C8 0.024(3) 0.021(3) 0.023(3) 0.001(3) 0.010(3) 0.004(3)
C9 0.034(8) 0.017(6) 0.032(7) 0.008(6) 0.019(6) 0.004(6)
C10 0.031(8) 0.040(10) 0.040(9) 0.016(8) 0.022(7) 0.019(8)
C11 0.031(12) 0.037(11) 0.064(16) 0.011(12) 0.009(11) 0.006(9)
C12 0.034(8) 0.017(7) 0.040(8) -0.002(6) 0.007(6) 0.008(6)
C13 0.018(7) 0.028(8) 0.048(10) 0.012(8) 0.007(7) 0.009(6)
C14 0.018(6) 0.018(6) 0.032(7) 0.005(5) -0.003(5) 0.009(5)
C15 0.029(9) 0.019(10) 0.040(11) 0.005(8) -0.002(7) 0.007(8)
C16 0.050(14) 0.041(12) 0.035(12) 0.000(9) -0.023(10) 0.020(11)
C17 0.062(15) 0.034(15) 0.018(9) -0.002(7) -0.008(9) 0.001(10)
C18 0.053(13) 0.042(12) 0.031(10) 0.011(9) 0.017(10) 0.019(10)
C19 0.019(7) 0.044(9) 0.039(8) 0.014(7) 0.009(6) 0.020(7)
C9' 0.021(6) 0.017(6) 0.016(6) 0.006(5) 0.005(5) 0.006(5)
C10' 0.015(9) 0.039(12) 0.036(11) 0.017(11) 0.015(8) 0.013(9)
C11' 0.020(7) 0.048(10) 0.055(10) 0.003(8) 0.010(7) 0.019(7)
C12' 0.013(7) 0.024(7) 0.031(8) 0.008(6) 0.004(6) 0.007(6)
C13' 0.018(6) 0.014(6) 0.023(6) 0.007(5) -0.006(5) 0.001(5)
C14' 0.019(6) 0.020(6) 0.017(6) 0.003(5) -0.002(5) 0.005(5)
C15' 0.024(8) 0.015(9) 0.029(9) -0.005(7) -0.010(6) 0.012(7)
C16' 0.037(11) 0.024(9) 0.029(10) -0.001(7) -0.011(8) 0.008(8)
C17' 0.042(11) 0.017(11) 0.032(9) 0.002(7) -0.006(8) -0.006(8)
C18' 0.021(8) 0.050(13) 0.028(9) 0.001(8) 0.001(8) 0.011(8)
C19' 0.023(7) 0.036(8) 0.027(7) 0.005(6) -0.001(6) 0.019(6)
C20 0.041(4) 0.016(3) 0.023(3) 0.004(3) 0.006(3) 0.011(3)
C21 0.037(4) 0.012(3) 0.030(4) 0.007(3) 0.001(3) 0.008(3)
C22 0.036(4) 0.027(4) 0.044(4) 0.015(3) 0.000(3) 0.011(3)
C23 0.051(5) 0.052(5) 0.047(5) 0.031(4) -0.003(4) 0.011(4)
C24 0.062(6) 0.049(5) 0.043(5) 0.032(4) 0.009(4) 0.006(5)
C25 0.039(5) 0.046(5) 0.046(5) 0.029(4) 0.001(4) -0.005(4)
C26 0.038(4) 0.030(4) 0.035(4) 0.014(3) -0.002(3) 0.003(3)
C27 0.088(8) 0.039(5) 0.034(5) -0.007(4) 0.030(5) -0.006(5)
C28 0.029(3) 0.018(3) 0.020(3) 0.001(2) 0.005(3) 0.010(3)
C29 0.032(4) 0.016(3) 0.040(4) 0.005(3) 0.002(3) 0.011(3)
C30 0.034(4) 0.029(4) 0.050(5) 0.001(3) 0.003(3) 0.013(3)
C31 0.040(5) 0.041(5) 0.089(7) 0.012(5) 0.008(5) 0.030(4)
C32 0.072(7) 0.081(7) 0.072(7) 0.021(6) -0.006(5) 0.059(6)
C33 0.071(7) 0.094(8) 0.044(5) 0.019(5) -0.008(5) 0.058(6)
C34 0.052(5) 0.043(4) 0.032(4) 0.011(3) 0.002(3) 0.031(4)
C35 0.023(3) 0.013(3) 0.017(3) -0.003(2) 0.004(2) 0.000(2)
C36 0.039(4) 0.016(3) 0.028(4) 0.005(3) 0.007(3) 0.006(3)
C37 0.046(4) 0.015(3) 0.028(4) 0.006(3) 0.015(3) 0.001(3)
C38 0.031(4) 0.031(4) 0.037(4) 0.006(3) 0.011(3) 0.001(3)
C39 0.020(3) 0.023(3) 0.046(4) 0.006(3) 0.003(3) 0.000(3)
C40 0.024(3) 0.016(3) 0.030(3) 0.006(3) -0.001(3) 0.004(3)
C41 0.038(4) 0.016(3) 0.024(3) 0.001(3) 0.009(3) 0.004(3)
C42 0.039(4) 0.025(4) 0.044(4) 0.003(3) 0.016(3) 0.012(3)
C43 0.051(5) 0.018(4) 0.067(6) 0.012(4) 0.036(5) 0.015(4)
C44 0.058(5) 0.015(3) 0.040(4) -0.002(3) 0.029(4) -0.001(3)
C45 0.053(5) 0.029(4) 0.026(4) -0.005(3) 0.003(3) -0.003(4)
C46 0.053(5) 0.018(3) 0.028(4) 0.004(3) 0.002(3) 0.000(3)
C47 0.10(2) 0.022(10) 0.048(13) 0.015(9) 0.019(13) 0.022(12)
C48 0.041(10) 0.044(13) 0.020(8) -0.007(9) -0.004(7) 0.018(10)
C49 0.041(8) 0.045(8) 0.044(8) 0.001(6) 0.020(6) 0.005(6)
C47' 0.049(13) 0.032(11) 0.064(15) 0.000(10) -0.001(10) 0.026(10)
C48' 0.060(12) 0.035(12) 0.025(9) 0.003(9) 0.002(7) 0.022(11)
C49' 0.032(9) 0.020(7) 0.046(10) -0.005(7) 0.005(7) 0.006(6)
C50 0.026(4) 0.046(5) 0.087(7) 0.000(5) -0.014(4) 0.021(4)
C51 0.031(5) 0.084(8) 0.117(10) -0.043(7) 0.023(6) 0.018(5)
C52 0.053(5) 0.033(4) 0.026(4) 0.004(3) 0.004(4) -0.007(4)
C53 0.052(6) 0.076(8) 0.069(8) 0.034(6) -0.010(6) -0.004(6)
C54 0.105(10) 0.055(7) 0.039(6) 0.009(5) 0.021(6) -0.008(7)
C55 0.085(8) 0.071(8) 0.101(10) 0.058(7) 0.053(8) 0.044(7)
C56 0.053(6) 0.089(8) 0.070(7) 0.054(7) 0.006(5) 0.028(6)
C57 0.054(6) 0.062(6) 0.050(5) 0.016(5) 0.003(4) 0.018(5)
C58 0.059(7) 0.067(7) 0.082(8) 0.025(6) 0.004(6) 0.028(6)
C59 0.157(19) 0.19(2) 0.20(2) 0.097(19) 0.049(17) 0.114(18)

loop_
_atom_type_symbol
_atom_type_description
_atom_type_scat_dispersion_real
_atom_type_scat_dispersion_imag
_atom_type_scat_source
C C 0.0033 0.0016 'International Tables Vol C Tables 4.2.6.8 and 6.1.1.4'
H H 0.0000 0.0000 'International Tables Vol C Tables 4.2.6.8 and 6.1.1.4'
N N 0.0061 0.0033 'International Tables Vol C Tables 4.2.6.8 and 6.1.1.4'
O O 0.0106 0.0060 'International Tables Vol C Tables 4.2.6.8 and 6.1.1.4'
Si Si 0.0817 0.0704 'International Tables Vol C Tables 4.2.6.8 and 6.1.1.4'
Zn Zn 0.2839 1.4301 'International Tables Vol C Tables 4.2.6.8 and 6.1.1.4'

loop_
_geom_angle_atom_site_label_1
_geom_angle_atom_site_label_2
_geom_angle_atom_site_label_3
_geom_angle
N3 Zn1 O1 115.9(2)
N3 Zn1 N2 128.5(2)
O1 Zn1 N2 102.5(2)
N3 Zn1 N1 121.4(2)
O1 Zn1 N1 96.85(18)
N2 Zn1 N1 83.9(2)
C8 N1 C7 112.3(5)
C8 N1 C20 112.3(5)
C7 N1 C20 109.3(5)
C8 N1 Zn1 105.6(4)
C7 N1 Zn1 102.9(4)
C20 N1 Zn1 114.0(4)
C12' N2 C9' 111.3(10)
C12 N2 C13 112.9(9)
C12' N2 C13' 109.1(9)
C9' N2 C13' 100.9(7)
C12 N2 C9 98.9(8)
C13 N2 C9 95.6(9)
C12' N2 Zn1 119.4(7)
C12 N2 Zn1 133.5(8)
C9' N2 Zn1 105.4(6)
C13 N2 Zn1 108.2(6)
C13' N2 Zn1 109.2(6)
C9 N2 Zn1 97.7(6)
Si1 N3 Si2 120.7(3)
Si1 N3 Zn1 126.6(3)
Si2 N3 Zn1 112.7(3)
C1 O1 Zn1 125.6(4)
C47 Si1 N3 123.4(9)
N3 Si1 C48' 122.7(7)
N3 Si1 C49' 114.0(5)
C48' Si1 C49' 111.7(10)
C47 Si1 C49 109.8(11)
N3 Si1 C49 109.1(6)
C47 Si1 C48 109.5(10)
N3 Si1 C48 105.2(6)
C49 Si1 C48 96.3(9)
N3 Si1 C47' 104.6(6)
C48' Si1 C47' 102.9(10)
C49' Si1 C47' 96.4(9)
N3 Si2 C52 110.8(3)
N3 Si2 C50 110.8(4)
C52 Si2 C50 109.6(4)
N3 Si2 C51 115.5(4)
C52 Si2 C51 104.5(6)
C50 Si2 C51 105.4(5)
O1 C1 C6 121.1(5)
O1 C1 C2 121.8(5)
C6 C1 C2 117.0(5)
C3 C2 C1 118.6(6)
C3 C2 C28 119.5(6)
C1 C2 C28 121.7(5)
C4 C3 C2 123.8(7)
C4 C3 H3A 118.1
C2 C3 H3A 118.1
C5 C4 C3 117.3(6)
C5 C4 C27 120.9(7)
C3 C4 C27 121.8(7)
C4 C5 C6 121.7(6)
C4 C5 H5A 119.1
C6 C5 H5A 119.1
C5 C6 C1 120.8(6)
C5 C6 C7 117.8(6)
C1 C6 C7 121.4(5)
N1 C7 C6 115.5(5)
N1 C7 H7A 108.4
C6 C7 H7A 108.4
N1 C7 H7B 108.4
C6 C7 H7B 108.4
H7A C7 H7B 107.5
C9 C8 N1 116.0(7)
N1 C8 C9' 107.8(6)
C9 C8 H8A 108.3
N1 C8 H8A 108.1
C9' C8 H8A 54.5
C9 C8 H8B 108.3
N1 C8 H8B 108.4
C9' C8 H8B 143.3
H8A C8 H8B 107.5
C8 C9 C10 108.9(10)
C8 C9 N2 102.8(8)
C10 C9 N2 104.0(11)
C8 C9 H9A 113.4
C10 C9 H9A 113.4
N2 C9 H9A 113.4
C11 C10 C9 105.9(14)
C11 C10 H10A 110.6
C9 C10 H10A 110.6
C11 C10 H10B 110.6
C9 C10 H10B 110.6
H10A C10 H10B 108.7
C10 C11 C12 102.8(16)
C10 C11 H11A 111.2
C12 C11 H11A 111.2
C10 C11 H11B 111.2
C12 C11 H11B 111.2
H11A C11 H11B 109.1
N2 C12 C11 114.6(13)
N2 C12 H12A 108.6
C11 C12 H12A 108.6
N2 C12 H12D 108.6
C11 C12 H12D 108.6
H12A C12 H12D 107.6
C14 C13 N2 105.4(10)
C14 C13 H13A 110.7
N2 C13 H13A 110.7
C14 C13 H13B 110.7
N2 C13 H13B 110.7
H13A C13 H13B 108.8
C15 C14 C19 120.0
C15 C14 C13 119.5(8)
C19 C14 C13 120.3(8)
C14 C15 C16 120.0
C14 C15 H15A 120.0
C16 C15 H15A 120.0
C17 C16 C15 120.0
C17 C16 H16A 120.0
C15 C16 H16A 120.0
C16 C17 C18 120.0
C16 C17 H17A 120.0
C18 C17 H17A 120.0
C17 C18 C19 120.0
C17 C18 H18A 120.0
C19 C18 H18A 120.0
C18 C19 C14 120.0
C18 C19 H19A 120.0
C14 C19 H19A 120.0
N2 C9' C10' 102.7(10)
N2 C9' C8 106.3(8)
C10' C9' C8 108.6(11)
N2 C9' H8A 141.1
C10' C9' H8A 103.3
C8 C9' H8A 37.3
N2 C9' H9'A 112.8
C10' C9' H9'A 112.8
C8 C9' H9'A 112.8
H8A C9' H9'A 82.6
C11' C10' C9' 105.1(12)
C11' C10' H10C 110.7
C9' C10' H10C 110.7
C11' C10' H10D 110.7
C9' C10' H10D 110.7
H10C C10' H10D 108.8
C10' C11' C12' 104.2(12)
C10' C11' H11C 110.9
C12' C11' H11C 110.9
C10' C11' H11D 110.9
C12' C11' H11D 110.9
H11C C11' H11D 108.9
N2 C12' C11' 106.4(12)
N2 C12' H12B 110.5
C11' C12' H12B 110.5
N2 C12' H12C 110.5
C11' C12' H12C 110.5
H12B C12' H12C 108.6
C14' C13' N2 113.2(8)
C14' C13' H13C 108.9
N2 C13' H13C 108.9
C14' C13' H13D 108.9
N2 C13' H13D 108.9
H13C C13' H13D 107.8
C15' C14' C19' 120.0
C15' C14' C13' 119.3(8)
C19' C14' C13' 120.7(8)
C16' C15' C14' 120.0
C16' C15' H15B 120.0
C14' C15' H15B 120.0
C17' C16' C15' 120.0
C17' C16' H16B 120.0
C15' C16' H16B 120.0
C16' C17' C18' 120.0
C16' C17' H17B 120.0
C18' C17' H17B 120.0
C19' C18' C17' 120.0
C19' C18' H18B 120.0
C17' C18' H18B 120.0
C18' C19' C14' 120.0
C18' C19' H19B 120.0
C14' C19' H19B 120.0
C21 C20 N1 115.6(5)
C21 C20 H20A 108.4
N1 C20 H20A 108.4
C21 C20 H20B 108.4
N1 C20 H20B 108.4
H20A C20 H20B 107.4
C22 C21 C26 117.7(6)
C22 C21 C20 122.0(7)
C26 C21 C20 120.2(6)
C21 C22 C23 120.7(7)
C21 C22 H22A 119.6
C23 C22 H22A 119.6
C24 C23 C22 121.3(8)
C24 C23 H23A 119.3
C22 C23 H23A 119.3
C23 C24 C25 119.1(7)
C23 C24 H24A 120.4
C25 C24 H24A 120.4
C24 C25 C26 120.0(8)
C24 C25 H25A 120.0
C26 C25 H25A 120.0
C25 C26 C21 121.0(7)
C25 C26 H26A 119.5
C21 C26 H26A 119.5
C4 C27 H27A 109.5
C4 C27 H27B 109.5
H27A C27 H27B 109.5
C4 C27 H27C 109.5
H27A C27 H27C 109.5
H27B C27 H27C 109.5
C2 C28 C35 114.0(5)
C2 C28 C29 105.9(5)
C35 C28 C29 114.8(5)
C2 C28 C41 112.2(5)
C35 C28 C41 100.2(5)
C29 C28 C41 109.8(5)
C34 C29 C30 118.3(7)
C34 C29 C28 123.9(6)
C30 C29 C28 117.8(6)
C29 C30 C31 120.1(8)
C29 C30 H30A 120.0
C31 C30 H30A 120.0
C32 C31 C30 119.6(8)
C32 C31 H31A 120.2
C30 C31 H31A 120.2
C33 C32 C31 119.9(9)
C33 C32 H32A 120.0
C31 C32 H32A 120.0
C32 C33 C34 121.7(9)
C32 C33 H33A 119.2
C34 C33 H33A 119.2
C29 C34 C33 120.4(8)
C29 C34 H34A 119.8
C33 C34 H34A 119.8
C40 C35 C36 118.4(6)
C40 C35 C28 121.0(6)
C36 C35 C28 119.7(6)
C37 C36 C35 120.0(7)
C37 C36 H36A 120.0
C35 C36 H36A 120.0
C38 C37 C36 120.8(7)
C38 C37 H37A 119.6
C36 C37 H37A 119.6
C37 C38 C39 120.2(7)
C37 C38 H38A 119.9
C39 C38 H38A 119.9
C40 C39 C38 119.6(7)
C40 C39 H39A 120.2
C38 C39 H39A 120.2
C39 C40 C35 120.9(6)
C39 C40 H40A 119.6
C35 C40 H40A 119.6
C42 C41 C46 118.4(7)
C42 C41 C28 123.2(7)
C46 C41 C28 117.9(6)
C41 C42 C43 120.1(8)
C41 C42 H42A 119.9
C43 C42 H42A 119.9
C44 C43 C42 120.8(8)
C44 C43 H43A 119.6
C42 C43 H43A 119.6
C43 C44 C45 119.4(7)
C43 C44 H44A 120.3
C45 C44 H44A 120.3
C44 C45 C46 120.5(8)
C44 C45 H45A 119.7
C46 C45 H45A 119.7
C45 C46 C41 120.6(8)
C45 C46 H46A 119.7
C41 C46 H46A 119.7
Si1 C47 H47A 109.5
Si1 C47 H47B 109.5
H47A C47 H47B 109.5
Si1 C47 H47C 109.5
H47A C47 H47C 109.5
H47B C47 H47C 109.5
Si1 C48 H48A 109.5
Si1 C48 H48B 109.5
H48A C48 H48B 109.5
Si1 C48 H48C 109.5
H48A C48 H48C 109.5
H48B C48 H48C 109.5
Si1 C49 H49A 109.5
Si1 C49 H49B 109.5
H49A C49 H49B 109.5
Si1 C49 H49C 109.5
H49A C49 H49C 109.5
H49B C49 H49C 109.5
Si1 C47' H47D 109.5
Si1 C47' H47E 109.5
H47D C47' H47E 109.5
Si1 C47' H47F 109.5
H47D C47' H47F 109.5
H47E C47' H47F 109.5
Si1 C48' H48D 109.5
Si1 C48' H48E 109.5
H48D C48' H48E 109.5
Si1 C48' H48F 109.5
H48D C48' H48F 109.5
H48E C48' H48F 109.5
Si1 C49' H49D 109.5
Si1 C49' H49E 109.5
H49D C49' H49E 109.5
Si1 C49' H49F 109.5
H49D C49' H49F 109.5
H49E C49' H49F 109.5
Si2 C50 H50A 109.5
Si2 C50 H50B 109.5
H50A C50 H50B 109.5
Si2 C50 H50C 109.5
H50A C50 H50C 109.5
H50B C50 H50C 109.5
Si2 C51 H51A 109.5
Si2 C51 H51B 109.5
H51A C51 H51B 109.5
Si2 C51 H51C 109.5
H51A C51 H51C 109.5
H51B C51 H51C 109.5
Si2 C52 H52A 109.5
Si2 C52 H52B 109.5
H52A C52 H52B 109.5
Si2 C52 H52C 109.5
H52A C52 H52C 109.5
H52B C52 H52C 109.5
C54 C53 C58 121.8(11)
C54 C53 H53A 119.1
C58 C53 H53A 119.1
C53 C54 C55 118.6(11)
C53 C54 H54A 120.7
C55 C54 H54A 120.7
C56 C55 C54 118.5(11)
C56 C55 H55A 120.8
C54 C55 H55A 120.8
C57 C56 C55 120.5(10)
C57 C56 H56A 119.7
C55 C56 H56A 119.7
C58 C57 C56 122.2(11)
C58 C57 H57A 118.9
C56 C57 H57A 118.9
C57 C58 C53 118.3(11)
C57 C58 C59 123.3(14)
C53 C58 C59 117.9(13)
C58 C59 H59A 109.5
C58 C59 H59B 109.5
H59A C59 H59B 109.5
C58 C59 H59C 109.5
H59A C59 H59C 109.5
H59B C59 H59C 109.5

loop_
_geom_bond_atom_site_label_1
_geom_bond_atom_site_label_2
_geom_bond_distance
Zn1 N3 1.926(5)
Zn1 O1 1.982(4)
Zn1 N2 2.136(6)
Zn1 N1 2.151(5)
N1 C8 1.487(8)
N1 C7 1.505(8)
N1 C20 1.511(8)
N2 C12' 1.333(15)
N2 C12 1.363(15)
N2 C9' 1.481(12)
N2 C13 1.617(17)
N2 C13' 1.666(13)
N2 C9 1.669(15)
N3 Si1 1.705(6)
N3 Si2 1.718(5)
O1 C1 1.323(7)
Si1 C47 1.67(2)
Si1 C48' 1.73(2)
Si1 C49' 1.859(16)
Si1 C49 1.984(18)
Si1 C48 2.03(2)
Si1 C47' 2.14(2)
Si2 C52 1.867(9)
Si2 C50 1.871(9)
Si2 C51 1.892(9)
C1 C6 1.419(9)
C1 C2 1.423(9)
C2 C3 1.398(9)
C2 C28 1.546(9)
C3 C4 1.379(10)
C3 H3A 0.9500
C4 C5 1.379(10)
C4 C27 1.512(10)
C5 C6 1.400(9)
C5 H5A 0.9500
C6 C7 1.506(9)
C7 H7A 0.9900
C7 H7B 0.9900
C8 C9 1.468(16)
C8 C9' 1.585(13)
C8 H8A 0.9600
C8 H8B 0.9600
C9 C10 1.55(2)
C9 H9A 1.0000
C10 C11 1.54(3)
C10 H10A 0.9900
C10 H10B 0.9900
C11 C12 1.56(3)
C11 H11A 0.9900
C11 H11B 0.9900
C12 H12A 0.9900
C12 H12D 0.9900
C13 C14 1.51(2)
C13 H13A 0.9900
C13 H13B 0.9900
C14 C15 1.3900
C14 C19 1.3900
C15 C16 1.3900
C15 H15A 0.9500
C16 C17 1.3900
C16 H16A 0.9500
C17 C18 1.3900
C17 H17A 0.9500
C18 C19 1.3900
C18 H18A 0.9500
C19 H19A 0.9500
C9' C10' 1.54(2)
C9' H8A 1.2904
C9' H9'A 1.0000
C10' C11' 1.54(3)
C10' H10C 0.9900
C10' H10D 0.9900
C11' C12' 1.539(19)
C11' H11C 0.9900
C11' H11D 0.9900
C12' H12B 0.9900
C12' H12C 0.9900
C13' C14' 1.504(14)
C13' H13C 0.9900
C13' H13D 0.9900
C14' C15' 1.3900
C14' C19' 1.3900
C15' C16' 1.3900
C15' H15B 0.9500
C16' C17' 1.3900
C16' H16B 0.9500
C17' C18' 1.3900
C17' H17B 0.9500
C18' C19' 1.3900
C18' H18B 0.9500
C19' H19B 0.9500
C20 C21 1.500(9)
C20 H20A 0.9900
C20 H20B 0.9900
C21 C22 1.374(10)
C21 C26 1.409(10)
C22 C23 1.390(11)
C22 H22A 0.9500
C23 C24 1.369(13)
C23 H23A 0.9500
C24 C25 1.381(12)
C24 H24A 0.9500
C25 C26 1.387(10)
C25 H25A 0.9500
C26 H26A 0.9500
C27 H27A 0.9800
C27 H27B 0.9800
C27 H27C 0.9800
C28 C35 1.547(9)
C28 C29 1.549(10)
C28 C41 1.569(8)
C29 C34 1.376(10)
C29 C30 1.402(10)
C30 C31 1.414(12)
C30 H30A 0.9500
C31 C32 1.375(14)
C31 H31A 0.9500
C32 C33 1.347(14)
C32 H32A 0.9500
C33 C34 1.393(12)
C33 H33A 0.9500
C34 H34A 0.9500
C35 C40 1.394(9)
C35 C36 1.406(9)
C36 C37 1.393(10)
C36 H36A 0.9500
C37 C38 1.360(12)
C37 H37A 0.9500
C38 C39 1.395(11)
C38 H38A 0.9500
C39 C40 1.391(10)
C39 H39A 0.9500
C40 H40A 0.9500
C41 C42 1.379(11)
C41 C46 1.394(11)
C42 C43 1.410(10)
C42 H42A 0.9500
C43 C44 1.361(13)
C43 H43A 0.9500
C44 C45 1.376(13)
C44 H44A 0.9500
C45 C46 1.391(10)
C45 H45A 0.9500
C46 H46A 0.9500
C47 H47A 0.9800
C47 H47B 0.9800
C47 H47C 0.9800
C48 H48A 0.9800
C48 H48B 0.9800
C48 H48C 0.9800
C49 H49A 0.9800
C49 H49B 0.9800
C49 H49C 0.9800
C47' H47D 0.9800
C47' H47E 0.9800
C47' H47F 0.9800
C48' H48D 0.9800
C48' H48E 0.9800
C48' H48F 0.9800
C49' H49D 0.9800
C49' H49E 0.9800
C49' H49F 0.9800
C50 H50A 0.9800
C50 H50B 0.9800
C50 H50C 0.9800
C51 H51A 0.9800
C51 H51B 0.9800
C51 H51C 0.9800
C52 H52A 0.9800
C52 H52B 0.9800
C52 H52C 0.9800
C53 C54 1.356(18)
C53 C58 1.376(17)
C53 H53A 0.9500
C54 C55 1.417(18)
C54 H54A 0.9500
C55 C56 1.359(17)
C55 H55A 0.9500
C56 C57 1.359(15)
C56 H56A 0.9500
C57 C58 1.337(14)
C57 H57A 0.9500
C58 C59 1.50(2)
C59 H59A 0.9800
C59 H59B 0.9800
C59 H59C 0.9800

loop_
_geom_torsion_atom_site_label_1
_geom_torsion_atom_site_label_2
_geom_torsion_atom_site_label_3
_geom_torsion_atom_site_label_4
_geom_torsion
Si2 N3 Si1 C47 -59.8(10)
Zn1 N3 Si1 C47 119.0(10)
Si2 N3 Si1 C48' 57.7(11)
Zn1 N3 Si1 C48' -123.5(10)
Si2 N3 Si1 C49' -162.4(7)
Zn1 N3 Si1 C49' 16.4(8)
Si2 N3 Si1 C49 169.0(8)
Zn1 N3 Si1 C49 -12.2(8)
Si2 N3 Si1 C48 66.6(7)
Zn1 N3 Si1 C48 -114.6(7)
Si2 N3 Si1 C47' -58.4(8)
Zn1 N3 Si1 C47' 120.3(8)
Si1 N3 Si2 C52 -119.8(4)
Zn1 N3 Si2 C52 61.3(4)
Si1 N3 Si2 C50 118.4(4)
Zn1 N3 Si2 C50 -60.6(4)
Si1 N3 Si2 C51 -1.3(7)
Zn1 N3 Si2 C51 179.8(6)
Zn1 O1 C1 C6 -24.5(8)
Zn1 O1 C1 C2 157.2(5)
O1 C1 C2 C3 -171.0(6)
C6 C1 C2 C3 10.6(9)
O1 C1 C2 C28 3.2(9)
C6 C1 C2 C28 -175.1(6)
C1 C2 C3 C4 -6.2(11)
C28 C2 C3 C4 179.4(7)
C2 C3 C4 C5 -0.3(12)
C2 C3 C4 C27 179.0(8)
C3 C4 C5 C6 2.1(12)
C27 C4 C5 C6 -177.2(8)
C4 C5 C6 C1 2.7(11)
C4 C5 C6 C7 -175.0(7)
O1 C1 C6 C5 172.5(6)
C2 C1 C6 C5 -9.1(9)
O1 C1 C6 C7 -9.8(9)
C2 C1 C6 C7 168.6(6)
C8 N1 C7 C6 47.7(7)
C20 N1 C7 C6 173.1(5)
Zn1 N1 C7 C6 -65.4(6)
C5 C6 C7 N1 -117.5(7)
C1 C6 C7 N1 64.7(8)
C7 N1 C8 C9 -89.4(8)
C20 N1 C8 C9 146.9(8)
Zn1 N1 C8 C9 22.1(8)
C7 N1 C8 C9' -153.7(6)
C20 N1 C8 C9' 82.6(7)
Zn1 N1 C8 C9' -42.2(6)
N1 C8 C9 C10 -165.9(10)
C9' C8 C9 C10 -69.7(11)
N1 C8 C9 N2 -56.1(10)
C9' C8 C9 N2 40.2(7)
C12' N2 C9 C8 177.1(11)
C12 N2 C9 C8 -78.0(10)
C9' N2 C9 C8 -45.0(8)
C13 N2 C9 C8 167.7(9)
C13' N2 C9 C8 -94.4(16)
Zn1 N2 C9 C8 58.4(8)
C12' N2 C9 C10 -69.4(11)
C12 N2 C9 C10 35.4(12)
C9' N2 C9 C10 68.5(11)
C13 N2 C9 C10 -78.8(11)
C13' N2 C9 C10 19(2)
Zn1 N2 C9 C10 171.9(9)
C8 C9 C10 C11 85.8(15)
N2 C9 C10 C11 -23.2(16)
C9 C10 C11 C12 4.1(19)
C12' N2 C12 C11 32.9(18)
C9' N2 C12 C11 -71.1(15)
C13 N2 C12 C11 64.5(18)
C13' N2 C12 C11 134.1(19)
C9 N2 C12 C11 -35.6(16)
Zn1 N2 C12 C11 -145.2(12)
C10 C11 C12 N2 23(2)
C12' N2 C13 C14 162(2)
C12 N2 C13 C14 77.7(12)
C9' N2 C13 C14 135.6(12)
C13' N2 C13 C14 29.8(9)
C9 N2 C13 C14 179.9(9)
Zn1 N2 C13 C14 -80.1(9)
N2 C13 C14 C15 -106.3(9)
N2 C13 C14 C19 78.8(11)
C19 C14 C15 C16 0.0
C13 C14 C15 C16 -175.0(11)
C14 C15 C16 C17 0.0
C15 C16 C17 C18 0.0
C16 C17 C18 C19 0.0
C17 C18 C19 C14 0.0
C15 C14 C19 C18 0.0
C13 C14 C19 C18 174.9(11)
C12' N2 C9' C10' -30.9(14)
C12 N2 C9' C10' 64.7(13)
C13 N2 C9' C10' -16.7(18)
C13' N2 C9' C10' 84.8(12)
C9 N2 C9' C10' -72.3(12)
Zn1 N2 C9' C10' -161.6(10)
C12' N2 C9' C8 83.2(10)
C12 N2 C9' C8 178.7(13)
C13 N2 C9' C8 97.3(14)
C13' N2 C9' C8 -161.2(7)
C9 N2 C9' C8 41.7(8)
Zn1 N2 C9' C8 -47.6(8)
C9 C8 C9' N2 -47.6(8)
N1 C8 C9' N2 62.6(9)
C9 C8 C9' C10' 62.3(11)
N1 C8 C9' C10' 172.5(10)
N2 C9' C10' C11' 14.5(17)
C8 C9' C10' C11' -97.9(14)
C9' C10' C11' C12' 3.0(19)
C12 N2 C12' C11' -21.7(15)
C9' N2 C12' C11' 33.6(14)
C13 N2 C12' C11' -128(2)
C13' N2 C12' C11' -76.9(13)
C9 N2 C12' C11' 70.9(12)
Zn1 N2 C12' C11' 156.7(9)
C10' C11' C12' N2 -21.8(18)
C12' N2 C13' C14' -51.6(12)
C12 N2 C13' C14' -148.8(14)
C9' N2 C13' C14' -168.9(9)
C13 N2 C13' C14' -28.6(10)
C9 N2 C13' C14' -128.2(14)
Zn1 N2 C13' C14' 80.4(9)
N2 C13' C14' C15' 107.5(9)
N2 C13' C14' C19' -74.7(11)
C19' C14' C15' C16' 0.0
C13' C14' C15' C16' 177.8(10)
C14' C15' C16' C17' 0.0
C15' C16' C17' C18' 0.0
C16' C17' C18' C19' 0.0
C17' C18' C19' C14' 0.0
C15' C14' C19' C18' 0.0
C13' C14' C19' C18' -177.8(10)
C8 N1 C20 C21 58.7(8)
C7 N1 C20 C21 -66.6(7)
Zn1 N1 C20 C21 178.8(5)
N1 C20 C21 C22 91.1(8)
N1 C20 C21 C26 -91.5(8)
C26 C21 C22 C23 3.6(11)
C20 C21 C22 C23 -179.0(7)
C21 C22 C23 C24 -3.1(14)
C22 C23 C24 C25 0.9(16)
C23 C24 C25 C26 0.6(15)
C24 C25 C26 C21 0.0(14)
C22 C21 C26 C25 -2.1(12)
C20 C21 C26 C25 -179.6(8)
C3 C2 C28 C35 -131.8(7)
C1 C2 C28 C35 54.0(8)
C3 C2 C28 C29 101.1(7)
C1 C2 C28 C29 -73.1(7)
C3 C2 C28 C41 -18.7(9)
C1 C2 C28 C41 167.1(6)
C2 C28 C29 C34 118.2(7)
C35 C28 C29 C34 -8.4(9)
C41 C28 C29 C34 -120.4(7)
C2 C28 C29 C30 -60.2(7)
C35 C28 C29 C30 173.1(6)
C41 C28 C29 C30 61.1(8)
C34 C29 C30 C31 2.0(11)
C28 C29 C30 C31 -179.4(7)
C29 C30 C31 C32 -0.9(13)
C30 C31 C32 C33 -0.3(16)
C31 C32 C33 C34 0.3(17)
C30 C29 C34 C33 -2.0(12)
C28 C29 C34 C33 179.5(8)
C32 C33 C34 C29 0.9(15)
C2 C28 C35 C40 17.7(8)
C29 C28 C35 C40 140.1(6)
C41 C28 C35 C40 -102.3(6)
C2 C28 C35 C36 -173.8(6)
C29 C28 C35 C36 -51.4(8)
C41 C28 C35 C36 66.2(7)
C40 C35 C36 C37 -1.5(9)
C28 C35 C36 C37 -170.3(6)
C35 C36 C37 C38 2.3(10)
C36 C37 C38 C39 -2.0(11)
C37 C38 C39 C40 1.0(11)
C38 C39 C40 C35 -0.3(10)
C36 C35 C40 C39 0.5(9)
C28 C35 C40 C39 169.2(6)
C2 C28 C41 C42 133.5(7)
C35 C28 C41 C42 -105.2(7)
C29 C28 C41 C42 16.0(9)
C2 C28 C41 C46 -54.1(8)
C35 C28 C41 C46 67.2(7)
C29 C28 C41 C46 -171.6(6)
C46 C41 C42 C43 1.3(11)
C28 C41 C42 C43 173.6(6)
C41 C42 C43 C44 0.6(11)
C42 C43 C44 C45 -1.0(11)
C43 C44 C45 C46 -0.4(12)
C44 C45 C46 C41 2.3(12)
C42 C41 C46 C45 -2.7(11)
C28 C41 C46 C45 -175.4(7)
C58 C53 C54 C55 0.4(17)
C53 C54 C55 C56 -2.3(16)
C54 C55 C56 C57 2.7(15)
C55 C56 C57 C58 -1.2(16)
C56 C57 C58 C53 -0.7(17)
C56 C57 C58 C59 171.2(13)
C54 C53 C58 C57 1.1(17)
C54 C53 C58 C59 -171.3(13)
